data_4307452
loop_
_publ_author_name
'Xiao-Ping Zhou'
'Wen-Xiu Ni'
'Shun-Ze Zhan'
'Jia Ni'
'Dan Li'
'Ye-Gao Yin'

_publ_section_title
;
From Encapsulation to Polypseudorotaxane: Unusual Anion Networks Driven
by Predesigned Metal Bis(terpyridine) Complex Cations
;
_journal_name_full 'Inorganic Chemistry'
_journal_page_first 2345
_journal_page_last 2347
_journal_paper_doi 10.1021/ic061927o
_journal_volume 46
_journal_year 2007
_chemical_formula_sum 'C52 H34 Cu6 Fe N14'
_chemical_formula_weight 1292.02
_chemical_name_systematic
; 
 ? 
;
_space_group_IT_number 15
_symmetry_cell_setting monoclinic
_symmetry_space_group_name_Hall '-C 2yc'
_symmetry_space_group_name_H-M 'C 1 2/c 1'
_atom_sites_solution_hydrogens geom
_atom_sites_solution_primary direct
_atom_sites_solution_secondary difmap
_audit_creation_method SHELXL-97
_cell_angle_alpha 90.00
_cell_angle_beta 103.554(2)
_cell_angle_gamma 90.00
_cell_formula_units_Z 8
_cell_length_a 35.495(6)
_cell_length_b 18.290(3)
_cell_length_c 16.306(3)
_cell_measurement_reflns_used 5458
_cell_measurement_temperature 200(2)
_cell_measurement_theta_max 24.97
_cell_measurement_theta_min 2.23
_cell_volume 10291(3)
_computing_cell_refinement 'Bruker SMART'
_computing_data_collection 'Bruker SMART'
_computing_data_reduction 'Bruker SAINT'
_computing_molecular_graphics 'Bruker SHELXTL'
_computing_publication_material 'Bruker SHELXTL'
_computing_structure_refinement 'SHELXL-97 (Sheldrick, 1997)'
_computing_structure_solution 'SHELXS-97 (Sheldrick, 1990)'
_diffrn_ambient_temperature 200(2)
_diffrn_measured_fraction_theta_full 0.996
_diffrn_measured_fraction_theta_max 0.996
_diffrn_measurement_device_type 'CCD area detector'
_diffrn_measurement_method 'phi and omega scans'
_diffrn_radiation_monochromator graphite
_diffrn_radiation_source 'fine-focus sealed tube'
_diffrn_radiation_type MoK\a
_diffrn_radiation_wavelength 0.71073
_diffrn_reflns_av_R_equivalents 0.0413
_diffrn_reflns_av_sigmaI/netI 0.0527
_diffrn_reflns_limit_h_max 41
_diffrn_reflns_limit_h_min -42
_diffrn_reflns_limit_k_max 20
_diffrn_reflns_limit_k_min -21
_diffrn_reflns_limit_l_max 18
_diffrn_reflns_limit_l_min -19
_diffrn_reflns_number 25885
_diffrn_reflns_theta_full 25.00
_diffrn_reflns_theta_max 25.00
_diffrn_reflns_theta_min 1.18
_exptl_absorpt_coefficient_mu 2.757
_exptl_absorpt_correction_T_max 0.5952
_exptl_absorpt_correction_T_min 0.5124
_exptl_absorpt_correction_type none
_exptl_crystal_density_diffrn 1.668
_exptl_crystal_density_meas 0
_exptl_crystal_density_method 'not measured'
_exptl_crystal_F_000 5152
_exptl_crystal_size_max 0.28
_exptl_crystal_size_mid 0.23
_exptl_crystal_size_min 0.21
_refine_diff_density_max 1.942
_refine_diff_density_min -1.024
_refine_diff_density_rms 0.133
_refine_ls_extinction_method none
_refine_ls_goodness_of_fit_ref 1.046
_refine_ls_hydrogen_treatment mixed
_refine_ls_matrix_type full
_refine_ls_number_parameters 662
_refine_ls_number_reflns 9039
_refine_ls_number_restraints 0
_refine_ls_restrained_S_all 1.046
_refine_ls_R_factor_all 0.0976
_refine_ls_R_factor_gt 0.0539
_refine_ls_shift/su_max 0.001
_refine_ls_shift/su_mean 0.000
_refine_ls_structure_factor_coef Fsqd
_refine_ls_weighting_details 'calc w=1/[\s^2^(Fo^2^)+(0.0898P)^2^+44.9462P] where P=(Fo^2^+2Fc^2^)/3'
_refine_ls_weighting_scheme calc
_refine_ls_wR_factor_gt 0.1405
_refine_ls_wR_factor_ref 0.1776
_reflns_number_gt 5792
_reflns_number_total 9039
_reflns_threshold_expression >2sigma(I)
_cod_data_source_file ic061927osi20070210_104654_2.cif
_cod_data_source_block 2b
_cod_depositor_comments
;
The following automatic conversions were performed:
'_symmetry_cell_setting' value 'Monoclinic' changed to 'monoclinic'
according to '/home/saulius/struct/CIF-dictionaries/cif_core.dic'
dictionary named 'cif_core.dic' version 2.4.1 from 2010-06-29.

Automatic conversion script
Id: cif_fix_enum 1527 2010-12-29 10:47:43Z saulius 
;
_cod_database_code 4307452

loop_
_symmetry_equiv_pos_as_xyz
'x, y, z'
'-x, y, -z+1/2'
'x+1/2, y+1/2, z'
'-x+1/2, y+1/2, -z+1/2'
'-x, -y, -z'
'x, -y, z-1/2'
'-x+1/2, -y+1/2, -z'
'x+1/2, -y+1/2, z-1/2'

loop_
_atom_site_label
_atom_site_type_symbol
_atom_site_fract_x
_atom_site_fract_y
_atom_site_fract_z
_atom_site_U_iso_or_equiv
_atom_site_adp_type
_atom_site_occupancy
_atom_site_symmetry_multiplicity
_atom_site_calc_flag
_atom_site_refinement_flags
_atom_site_disorder_assembly
_atom_site_disorder_group
Cu1 Cu 0.5000 1.11513(10) 0.7500 0.0737(5) Uani 1 2 d S . .
Cu2 Cu 0.5000 0.95334(8) 0.7500 0.0583(4) Uani 1 2 d S . .
Cu3 Cu 0.42518(3) 0.94542(5) 0.45881(6) 0.0503(3) Uani 1 1 d . . .
Cu4 Cu 0.29123(3) 1.00636(4) 0.30834(6) 0.0425(2) Uani 1 1 d . . .
Cu5 Cu 0.20774(3) 1.00091(4) 0.01621(6) 0.0429(2) Uani 1 1 d . . .
Cu6 Cu 0.07406(3) 0.94338(5) 0.03387(6) 0.0527(3) Uani 1 1 d . . .
Cu7 Cu 0.0000 0.95552(9) 0.2500 0.0597(4) Uani 1 2 d S . .
Cu8 Cu 0.0000 0.87871(11) -0.2500 0.0768(5) Uani 1 2 d S . .
Fe1 Fe 0.13702(2) 0.24924(4) 0.82190(5) 0.0250(2) Uani 1 1 d . . .
N1 N 0.5283(2) 1.1093(5) 0.6635(6) 0.085(2) Uani 1 1 d . . .
N2 N 0.45276(19) 0.9483(4) 0.5764(5) 0.0595(18) Uani 1 1 d . . .
N3 N 0.3439(2) 0.9919(3) 0.3677(4) 0.0527(16) Uani 1 1 d . . .
N4 N 0.25471(18) 1.0051(4) 0.3833(4) 0.0539(17) Uani 1 1 d . . .
N5 N 0.24371(17) 1.0157(3) 0.1283(4) 0.0445(14) Uani 1 1 d . . .
N6 N 0.1250(2) 0.9762(3) 0.0297(4) 0.0562(17) Uani 1 1 d . . .
N7 N 0.0444(2) 0.8981(4) -0.0731(5) 0.0661(19) Uani 1 1 d . . .
N8 N 0.02930(19) 0.9516(4) 0.1704(5) 0.0632(19) Uani 1 1 d . . .
N9 N 0.17708(13) 0.2469(2) 0.7558(3) 0.0251(11) Uani 1 1 d . . .
N10 N 0.13734(13) 0.1484(2) 0.8004(3) 0.0254(11) Uani 1 1 d . . .
N11 N 0.09705(14) 0.2182(3) 0.8815(3) 0.0304(12) Uani 1 1 d . . .
N12 N 0.17546(14) 0.2502(2) 0.9321(3) 0.0272(11) Uani 1 1 d . . .
N13 N 0.13797(13) 0.3503(2) 0.8437(3) 0.0242(10) Uani 1 1 d . . .
N14 N 0.09826(14) 0.2814(3) 0.7197(3) 0.0292(11) Uani 1 1 d . . .
C1 C 0.47041(19) 0.9497(4) 0.6435(5) 0.0430(17) Uani 1 1 d . . .
C2 C 0.4552(2) 0.9042(4) 0.3847(5) 0.0462(19) Uani 1 1 d . . .
C3 C 0.37525(19) 0.9768(4) 0.4036(4) 0.0335(14) Uani 1 1 d . . .
C4 C 0.2640(2) 1.0160(4) 0.1948(5) 0.0371(16) Uani 1 1 d . . .
C5 C 0.2345(2) 0.9974(4) -0.0705(5) 0.0431(17) Uani 1 1 d . . .
C6 C 0.1564(2) 0.9901(4) 0.0240(4) 0.0341(15) Uani 1 1 d . . .
C7 C 0.0274(2) 0.8831(5) -0.1377(6) 0.061(2) Uani 1 1 d . . .
C8 C 0.04699(19) 0.9487(4) 0.1190(5) 0.0415(16) Uani 1 1 d . . .
C9 C 0.19591(17) 0.3038(3) 0.7319(4) 0.0333(14) Uani 1 1 d . . .
H9 H 0.1900 0.3517 0.7478 0.040 Uiso 1 1 calc R . .
C10 C 0.22331(19) 0.2956(3) 0.6856(4) 0.0403(16) Uani 1 1 d . . .
H10 H 0.2363 0.3371 0.6706 0.048 Uiso 1 1 calc R . .
C11 C 0.23172(19) 0.2269(4) 0.6612(5) 0.0409(17) Uani 1 1 d . . .
H11 H 0.2505 0.2205 0.6287 0.049 Uiso 1 1 calc R . .
C12 C 0.21272(18) 0.1672(3) 0.6842(4) 0.0350(15) Uani 1 1 d . . .
H12 H 0.2185 0.1192 0.6686 0.042 Uiso 1 1 calc R . .
C13 C 0.18515(17) 0.1783(3) 0.7302(4) 0.0273(13) Uani 1 1 d . . .
C14 C 0.16178(16) 0.1215(3) 0.7570(4) 0.0260(13) Uani 1 1 d . . .
C15 C 0.16294(17) 0.0462(3) 0.7402(4) 0.0278(13) Uani 1 1 d . . .
H15 H 0.1807 0.0273 0.7101 0.033 Uiso 1 1 calc R . .
C16 C 0.13734(17) -0.0002(3) 0.7687(4) 0.0272(13) Uani 1 1 d . . .
C17 C 0.13688(17) -0.0794(3) 0.7486(4) 0.0286(13) Uani 1 1 d . . .
C18 C 0.17111(18) -0.1161(3) 0.7493(4) 0.0349(15) Uani 1 1 d . . .
H18 H 0.1950 -0.0904 0.7625 0.042 Uiso 1 1 calc R . .
C19 C 0.17077(19) -0.1894(3) 0.7310(4) 0.0399(16) Uani 1 1 d . . .
H19 H 0.1946 -0.2137 0.7323 0.048 Uiso 1 1 calc R . .
C20 C 0.1363(2) -0.2291(3) 0.7105(5) 0.0405(17) Uani 1 1 d . . .
C21 C 0.1363(2) -0.3091(3) 0.6879(6) 0.055(2) Uani 1 1 d . . .
H21A H 0.1116 -0.3312 0.6918 0.082 Uiso 1 1 calc R . .
H21B H 0.1577 -0.3338 0.7272 0.082 Uiso 1 1 calc R . .
H21C H 0.1397 -0.3142 0.6303 0.082 Uiso 1 1 calc R . .
C22 C 0.1021(2) -0.1915(3) 0.7089(5) 0.0441(17) Uani 1 1 d . . .
H22 H 0.0781 -0.2169 0.6942 0.053 Uiso 1 1 calc R . .
C23 C 0.10238(19) -0.1176(3) 0.7286(4) 0.0389(16) Uani 1 1 d . . .
H23 H 0.0787 -0.0933 0.7282 0.047 Uiso 1 1 calc R . .
C24 C 0.11308(17) 0.0291(3) 0.8160(4) 0.0287(14) Uani 1 1 d . . .
H24 H 0.0963 -0.0019 0.8379 0.034 Uiso 1 1 calc R . .
C25 C 0.11342(16) 0.1038(3) 0.8311(4) 0.0258(13) Uani 1 1 d . . .
C26 C 0.09007(16) 0.1449(3) 0.8795(4) 0.0289(13) Uani 1 1 d . . .
C27 C 0.06448(18) 0.1144(3) 0.9217(4) 0.0361(15) Uani 1 1 d . . .
H27 H 0.0599 0.0633 0.9186 0.043 Uiso 1 1 calc R . .
C28 C 0.04545(19) 0.1583(4) 0.9687(5) 0.0441(18) Uani 1 1 d . . .
H28 H 0.0279 0.1379 0.9984 0.053 Uiso 1 1 calc R . .
C29 C 0.0530(2) 0.2330(4) 0.9708(5) 0.0476(18) Uani 1 1 d . . .
H29 H 0.0409 0.2647 1.0030 0.057 Uiso 1 1 calc R . .
C30 C 0.07842(18) 0.2608(3) 0.9252(4) 0.0386(16) Uani 1 1 d . . .
H30 H 0.0826 0.3121 0.9253 0.046 Uiso 1 1 calc R . .
C31 C 0.19237(18) 0.1922(3) 0.9766(4) 0.0341(15) Uani 1 1 d . . .
H31 H 0.1871 0.1448 0.9529 0.041 Uiso 1 1 calc R . .
C32 C 0.21703(19) 0.1987(3) 1.0550(4) 0.0402(16) Uani 1 1 d . . .
H32 H 0.2284 0.1566 1.0850 0.048 Uiso 1 1 calc R . .
C33 C 0.22499(19) 0.2678(3) 1.0896(4) 0.0384(16) Uani 1 1 d . . .
H33 H 0.2418 0.2739 1.1438 0.046 Uiso 1 1 calc R . .
C34 C 0.20786(18) 0.3282(3) 1.0435(4) 0.0337(14) Uani 1 1 d . . .
H34 H 0.2132 0.3761 1.0656 0.040 Uiso 1 1 calc R . .
C35 C 0.18327(16) 0.3181(3) 0.9662(4) 0.0270(13) Uani 1 1 d . . .
C36 C 0.16213(16) 0.3764(3) 0.9138(4) 0.0256(13) Uani 1 1 d . . .
C37 C 0.16447(16) 0.4508(3) 0.9303(4) 0.0264(13) Uani 1 1 d . . .
H37 H 0.1821 0.4690 0.9792 0.032 Uiso 1 1 calc R . .
C38 C 0.14066(17) 0.4991(3) 0.8743(4) 0.0276(13) Uani 1 1 d . . .
C39 C 0.14138(18) 0.5785(3) 0.8945(4) 0.0320(14) Uani 1 1 d . . .
C40 C 0.1763(2) 0.6125(3) 0.9302(4) 0.0395(16) Uani 1 1 d . . .
H40 H 0.1998 0.5856 0.9410 0.047 Uiso 1 1 calc R . .
C41 C 0.1764(2) 0.6855(3) 0.9498(5) 0.0440(17) Uani 1 1 d . . .
H41 H 0.2005 0.7084 0.9744 0.053 Uiso 1 1 calc R . .
C42 C 0.1432(2) 0.7269(4) 0.9351(5) 0.051(2) Uani 1 1 d . . .
C43 C 0.1447(3) 0.8079(4) 0.9574(6) 0.067(3) Uani 1 1 d . . .
H43A H 0.1206 0.8219 0.9729 0.101 Uiso 1 1 calc R . .
H43B H 0.1476 0.8367 0.9086 0.101 Uiso 1 1 calc R . .
H43C H 0.1668 0.8171 1.0050 0.101 Uiso 1 1 calc R . .
C44 C 0.1085(2) 0.6919(4) 0.8993(5) 0.0509(19) Uani 1 1 d . . .
H44 H 0.0851 0.7190 0.8891 0.061 Uiso 1 1 calc R . .
C45 C 0.1073(2) 0.6186(3) 0.8782(5) 0.0429(17) Uani 1 1 d . . .
H45 H 0.0833 0.5960 0.8527 0.052 Uiso 1 1 calc R . .
C46 C 0.11599(17) 0.4709(3) 0.8027(4) 0.0290(13) Uani 1 1 d . . .
H46 H 0.0995 0.5025 0.7640 0.035 Uiso 1 1 calc R . .
C47 C 0.11535(16) 0.3958(3) 0.7874(4) 0.0254(13) Uani 1 1 d . . .
C48 C 0.09203(16) 0.3556(3) 0.7150(4) 0.0274(13) Uani 1 1 d . . .
C49 C 0.06637(18) 0.3865(3) 0.6470(4) 0.0359(15) Uani 1 1 d . . .
H49 H 0.0615 0.4376 0.6456 0.043 Uiso 1 1 calc R . .
C50 C 0.0478(2) 0.3423(4) 0.5807(5) 0.0474(18) Uani 1 1 d . . .
H50 H 0.0306 0.3629 0.5327 0.057 Uiso 1 1 calc R . .
C51 C 0.0546(2) 0.2684(4) 0.5854(5) 0.0488(19) Uani 1 1 d . . .
H51 H 0.0423 0.2372 0.5405 0.059 Uiso 1 1 calc R . .
C52 C 0.07966(19) 0.2397(3) 0.6565(4) 0.0392(16) Uani 1 1 d . . .
H52 H 0.0837 0.1884 0.6600 0.047 Uiso 1 1 calc R . .

loop_
_atom_site_aniso_label
_atom_site_aniso_U_11
_atom_site_aniso_U_22
_atom_site_aniso_U_33
_atom_site_aniso_U_23
_atom_site_aniso_U_13
_atom_site_aniso_U_12
Cu1 0.0571(9) 0.0997(13) 0.0683(10) 0.000 0.0229(8) 0.000
Cu2 0.0442(8) 0.0797(10) 0.0482(8) 0.000 0.0052(6) 0.000
Cu3 0.0498(5) 0.0459(5) 0.0521(6) 0.0077(4) 0.0057(4) -0.0116(4)
Cu4 0.0496(5) 0.0312(4) 0.0464(5) 0.0044(4) 0.0105(4) 0.0003(4)
Cu5 0.0481(5) 0.0326(5) 0.0495(6) 0.0031(4) 0.0144(4) 0.0007(4)
Cu6 0.0502(6) 0.0514(6) 0.0609(6) 0.0140(5) 0.0216(5) 0.0112(4)
Cu7 0.0434(8) 0.0838(11) 0.0552(9) 0.000 0.0178(6) 0.000
Cu8 0.0559(9) 0.1128(14) 0.0611(10) 0.000 0.0122(8) 0.000
Fe1 0.0277(4) 0.0140(4) 0.0335(5) -0.0012(3) 0.0075(4) 0.0003(3)
N1 0.054(5) 0.084(6) 0.107(7) 0.006(5) -0.004(5) -0.012(4)
N2 0.050(4) 0.052(4) 0.083(5) 0.002(4) 0.027(4) 0.001(3)
N3 0.070(5) 0.048(4) 0.048(4) -0.004(3) 0.029(4) -0.008(3)
N4 0.039(4) 0.064(4) 0.054(4) 0.005(3) 0.002(3) 0.015(3)
N5 0.042(4) 0.042(3) 0.052(4) -0.001(3) 0.015(3) -0.006(3)
N6 0.079(5) 0.048(4) 0.040(4) -0.001(3) 0.009(3) 0.014(4)
N7 0.055(4) 0.079(5) 0.070(5) -0.004(4) 0.025(4) -0.004(4)
N8 0.049(4) 0.068(5) 0.066(5) -0.002(4) 0.000(4) -0.004(3)
N9 0.022(2) 0.019(2) 0.032(3) 0.001(2) 0.002(2) 0.000(2)
N10 0.028(3) 0.018(2) 0.031(3) -0.002(2) 0.007(2) 0.001(2)
N11 0.027(3) 0.024(3) 0.039(3) -0.004(2) 0.008(2) 0.003(2)
N12 0.028(3) 0.017(2) 0.038(3) -0.001(2) 0.009(2) 0.001(2)
N13 0.027(2) 0.017(2) 0.029(3) -0.002(2) 0.007(2) -0.002(2)
N14 0.030(3) 0.021(2) 0.036(3) -0.005(2) 0.007(2) -0.001(2)
C1 0.030(4) 0.064(5) 0.030(4) 0.002(4) -0.002(3) 0.000(3)
C2 0.037(4) 0.064(5) 0.045(4) -0.003(4) 0.025(4) 0.003(4)
C3 0.034(4) 0.037(4) 0.031(4) -0.004(3) 0.010(3) -0.003(3)
C4 0.035(4) 0.034(4) 0.047(5) 0.009(3) 0.020(3) 0.001(3)
C5 0.032(4) 0.056(5) 0.037(4) -0.001(3) 0.001(3) -0.012(3)
C6 0.035(4) 0.041(4) 0.027(4) -0.002(3) 0.009(3) -0.001(3)
C7 0.044(5) 0.084(6) 0.054(5) -0.007(5) 0.010(4) 0.000(4)
C8 0.030(3) 0.053(4) 0.042(4) -0.003(4) 0.011(3) -0.007(3)
C9 0.035(3) 0.022(3) 0.041(4) 0.005(3) 0.006(3) -0.001(3)
C10 0.042(4) 0.028(3) 0.052(5) 0.005(3) 0.015(3) -0.008(3)
C11 0.043(4) 0.036(4) 0.051(4) -0.004(3) 0.024(3) -0.007(3)
C12 0.040(4) 0.030(3) 0.038(4) -0.002(3) 0.015(3) 0.003(3)
C13 0.031(3) 0.022(3) 0.027(3) 0.000(3) 0.004(3) 0.002(2)
C14 0.022(3) 0.024(3) 0.031(3) -0.003(3) 0.006(3) -0.002(2)
C15 0.031(3) 0.020(3) 0.033(3) -0.004(3) 0.009(3) 0.001(2)
C16 0.029(3) 0.016(3) 0.035(4) -0.003(2) 0.005(3) -0.002(2)
C17 0.033(3) 0.023(3) 0.031(3) -0.001(3) 0.009(3) 0.001(3)
C18 0.036(4) 0.021(3) 0.046(4) -0.005(3) 0.008(3) -0.003(3)
C19 0.038(4) 0.027(3) 0.056(5) -0.009(3) 0.013(3) 0.004(3)
C20 0.050(4) 0.023(3) 0.051(4) -0.009(3) 0.018(3) -0.003(3)
C21 0.066(5) 0.021(3) 0.085(6) -0.015(4) 0.034(5) -0.009(3)
C22 0.038(4) 0.028(3) 0.065(5) -0.011(3) 0.011(3) -0.016(3)
C23 0.035(4) 0.025(3) 0.059(5) -0.006(3) 0.014(3) -0.002(3)
C24 0.029(3) 0.023(3) 0.034(4) 0.002(3) 0.007(3) -0.004(3)
C25 0.027(3) 0.019(3) 0.032(3) 0.002(2) 0.007(3) 0.002(2)
C26 0.030(3) 0.020(3) 0.036(4) -0.004(3) 0.007(3) -0.001(2)
C27 0.037(4) 0.027(3) 0.047(4) 0.002(3) 0.015(3) -0.003(3)
C28 0.038(4) 0.035(4) 0.065(5) -0.004(3) 0.024(4) -0.002(3)
C29 0.040(4) 0.040(4) 0.067(5) -0.006(4) 0.022(4) 0.002(3)
C30 0.036(4) 0.028(3) 0.057(5) -0.008(3) 0.020(3) 0.001(3)
C31 0.035(3) 0.022(3) 0.046(4) 0.005(3) 0.008(3) 0.003(3)
C32 0.042(4) 0.029(3) 0.049(4) 0.009(3) 0.008(3) 0.009(3)
C33 0.040(4) 0.035(4) 0.038(4) 0.000(3) 0.005(3) 0.002(3)
C34 0.036(3) 0.025(3) 0.039(4) 0.002(3) 0.008(3) 0.003(3)
C35 0.028(3) 0.020(3) 0.032(3) 0.002(3) 0.006(3) 0.003(2)
C36 0.027(3) 0.023(3) 0.029(3) 0.000(3) 0.012(3) 0.005(2)
C37 0.027(3) 0.019(3) 0.034(3) -0.006(3) 0.007(3) -0.003(2)
C38 0.032(3) 0.016(3) 0.036(4) -0.001(3) 0.010(3) 0.000(2)
C39 0.040(4) 0.020(3) 0.038(4) -0.003(3) 0.011(3) 0.003(3)
C40 0.049(4) 0.025(3) 0.045(4) -0.002(3) 0.011(3) 0.002(3)
C41 0.052(4) 0.023(3) 0.054(5) -0.004(3) 0.007(4) -0.003(3)
C42 0.080(6) 0.020(3) 0.050(5) -0.004(3) 0.008(4) 0.003(4)
C43 0.096(7) 0.022(4) 0.078(6) -0.011(4) 0.009(5) 0.010(4)
C44 0.058(5) 0.029(4) 0.064(5) -0.003(4) 0.011(4) 0.018(3)
C45 0.048(4) 0.022(3) 0.056(5) -0.004(3) 0.007(3) 0.008(3)
C46 0.028(3) 0.024(3) 0.034(4) 0.003(3) 0.006(3) 0.002(3)
C47 0.030(3) 0.016(3) 0.033(3) 0.002(2) 0.013(3) 0.002(2)
C48 0.028(3) 0.021(3) 0.034(4) -0.004(3) 0.009(3) -0.003(2)
C49 0.038(4) 0.029(3) 0.040(4) 0.006(3) 0.008(3) 0.001(3)
C50 0.044(4) 0.047(4) 0.043(4) 0.000(3) -0.007(3) 0.001(3)
C51 0.046(4) 0.040(4) 0.052(5) -0.011(4) -0.006(4) -0.003(3)
C52 0.040(4) 0.022(3) 0.052(4) -0.003(3) 0.002(3) -0.001(3)

loop_
_atom_type_symbol
_atom_type_description
_atom_type_scat_dispersion_real
_atom_type_scat_dispersion_imag
_atom_type_scat_source
C C 0.0033 0.0016 'International Tables Vol C Tables 4.2.6.8 and 6.1.1.4'
H H 0.0000 0.0000 'International Tables Vol C Tables 4.2.6.8 and 6.1.1.4'
N N 0.0061 0.0033 'International Tables Vol C Tables 4.2.6.8 and 6.1.1.4'
Fe Fe 0.3463 0.8444 'International Tables Vol C Tables 4.2.6.8 and 6.1.1.4'
Cu Cu 0.3201 1.2651 'International Tables Vol C Tables 4.2.6.8 and 6.1.1.4'

loop_
_geom_angle_atom_site_label_1
_geom_angle_atom_site_label_2
_geom_angle_atom_site_label_3
_geom_angle
_geom_angle_site_symmetry_1
_geom_angle_site_symmetry_3
_geom_angle_publ_flag
N1 Cu1 N1 173.7(5) . 2_656 ?
N1 Cu1 Cu2 86.8(3) . . ?
N1 Cu1 Cu2 86.8(3) 2_656 . ?
C1 Cu2 C1 175.8(5) . 2_656 ?
C1 Cu2 Cu1 92.1(2) . . ?
C1 Cu2 Cu1 92.1(2) 2_656 . ?
C3 Cu3 N2 131.8(3) . . ?
C3 Cu3 C2 114.4(3) . . ?
N2 Cu3 C2 113.8(3) . . ?
C4 Cu4 N3 136.5(3) . . ?
C4 Cu4 N4 110.4(3) . . ?
N3 Cu4 N4 113.0(3) . . ?
C6 Cu5 C5 136.1(3) . . ?
C6 Cu5 N5 112.3(3) . . ?
C5 Cu5 N5 111.5(3) . . ?
C8 Cu6 N6 131.5(3) . . ?
C8 Cu6 N7 114.4(3) . . ?
N6 Cu6 N7 114.0(3) . . ?
N8 Cu7 N8 175.5(4) 2 . ?
N8 Cu7 Cu8 92.2(2) 2 5_575 ?
N8 Cu7 Cu8 92.2(2) . 5_575 ?
C7 Cu8 C7 175.0(6) . 2_554 ?
C7 Cu8 Cu7 87.5(3) . 5_575 ?
C7 Cu8 Cu7 87.5(3) 2_554 5_575 ?
N10 Fe1 N13 178.7(2) . . ?
N10 Fe1 N9 80.78(19) . . ?
N13 Fe1 N9 98.12(19) . . ?
N10 Fe1 N11 81.2(2) . . ?
N13 Fe1 N11 99.9(2) . . ?
N9 Fe1 N11 161.99(19) . . ?
N10 Fe1 N12 98.3(2) . . ?
N13 Fe1 N12 80.92(19) . . ?
N9 Fe1 N12 93.69(19) . . ?
N11 Fe1 N12 88.7(2) . . ?
N10 Fe1 N14 99.7(2) . . ?
N13 Fe1 N14 81.1(2) . . ?
N9 Fe1 N14 89.7(2) . . ?
N11 Fe1 N14 93.5(2) . . ?
N12 Fe1 N14 162.01(19) . . ?
C2 N1 Cu1 170.3(8) 5_676 . ?
C1 N2 Cu3 176.7(6) . . ?
C3 N3 Cu4 174.3(6) . . ?
C5 N4 Cu4 177.1(6) 6_576 . ?
C4 N5 Cu5 172.2(6) . . ?
C6 N6 Cu6 173.8(6) . . ?
C7 N7 Cu6 169.5(8) . . ?
C8 N8 Cu7 178.5(7) . . ?
C9 N9 C13 117.8(5) . . ?
C9 N9 Fe1 127.7(4) . . ?
C13 N9 Fe1 114.4(4) . . ?
C14 N10 C25 121.0(5) . . ?
C14 N10 Fe1 119.6(4) . . ?
C25 N10 Fe1 119.3(4) . . ?
C30 N11 C26 118.6(5) . . ?
C30 N11 Fe1 126.7(4) . . ?
C26 N11 Fe1 114.6(4) . . ?
C31 N12 C35 118.4(5) . . ?
C31 N12 Fe1 127.4(4) . . ?
C35 N12 Fe1 114.1(4) . . ?
C36 N13 C47 121.1(5) . . ?
C36 N13 Fe1 119.3(4) . . ?
C47 N13 Fe1 119.6(4) . . ?
C52 N14 C48 118.7(5) . . ?
C52 N14 Fe1 127.0(4) . . ?
C48 N14 Fe1 114.2(4) . . ?
N2 C1 Cu2 178.2(7) . . ?
N1 C2 Cu3 169.4(8) 5_676 . ?
N3 C3 Cu3 175.8(6) . . ?
N5 C4 Cu4 170.8(6) . . ?
N4 C5 Cu5 172.4(7) 6_575 . ?
N6 C6 Cu5 173.6(6) . . ?
N7 C7 Cu8 168.1(9) . . ?
N8 C8 Cu6 178.2(7) . . ?
N9 C9 C10 122.6(6) . . ?
N9 C9 H9 118.7 . . ?
C10 C9 H9 118.7 . . ?
C9 C10 C11 119.4(6) . . ?
C9 C10 H10 120.3 . . ?
C11 C10 H10 120.3 . . ?
C10 C11 C12 119.5(6) . . ?
C10 C11 H11 120.3 . . ?
C12 C11 H11 120.3 . . ?
C13 C12 C11 119.0(6) . . ?
C13 C12 H12 120.5 . . ?
C11 C12 H12 120.5 . . ?
N9 C13 C12 121.6(5) . . ?
N9 C13 C14 112.7(5) . . ?
C12 C13 C14 125.7(5) . . ?
N10 C14 C15 121.1(5) . . ?
N10 C14 C13 112.5(5) . . ?
C15 C14 C13 126.4(5) . . ?
C16 C15 C14 118.6(5) . . ?
C16 C15 H15 120.7 . . ?
C14 C15 H15 120.7 . . ?
C24 C16 C15 119.0(5) . . ?
C24 C16 C17 121.5(5) . . ?
C15 C16 C17 119.5(5) . . ?
C23 C17 C18 118.9(5) . . ?
C23 C17 C16 120.7(5) . . ?
C18 C17 C16 120.5(5) . . ?
C19 C18 C17 120.6(6) . . ?
C19 C18 H18 119.7 . . ?
C17 C18 H18 119.7 . . ?
C18 C19 C20 121.5(6) . . ?
C18 C19 H19 119.3 . . ?
C20 C19 H19 119.3 . . ?
C22 C20 C19 117.4(6) . . ?
C22 C20 C21 121.8(6) . . ?
C19 C20 C21 120.7(6) . . ?
C20 C21 H21A 109.5 . . ?
C20 C21 H21B 109.5 . . ?
H21A C21 H21B 109.5 . . ?
C20 C21 H21C 109.5 . . ?
H21A C21 H21C 109.5 . . ?
H21B C21 H21C 109.5 . . ?
C20 C22 C23 121.3(6) . . ?
C20 C22 H22 119.4 . . ?
C23 C22 H22 119.4 . . ?
C17 C23 C22 120.3(6) . . ?
C17 C23 H23 119.8 . . ?
C22 C23 H23 119.8 . . ?
C25 C24 C16 119.8(5) . . ?
C25 C24 H24 120.1 . . ?
C16 C24 H24 120.1 . . ?
N10 C25 C24 120.5(5) . . ?
N10 C25 C26 111.7(5) . . ?
C24 C25 C26 127.8(5) . . ?
N11 C26 C27 121.5(5) . . ?
N11 C26 C25 113.1(5) . . ?
C27 C26 C25 125.3(5) . . ?
C26 C27 C28 120.3(6) . . ?
C26 C27 H27 119.8 . . ?
C28 C27 H27 119.8 . . ?
C27 C28 C29 117.7(6) . . ?
C27 C28 H28 121.1 . . ?
C29 C28 H28 121.1 . . ?
C28 C29 C30 119.3(6) . . ?
C28 C29 H29 120.3 . . ?
C30 C29 H29 120.3 . . ?
N11 C30 C29 122.5(6) . . ?
N11 C30 H30 118.8 . . ?
C29 C30 H30 118.8 . . ?
N12 C31 C32 122.7(6) . . ?
N12 C31 H31 118.6 . . ?
C32 C31 H31 118.6 . . ?
C31 C32 C33 118.8(6) . . ?
C31 C32 H32 120.6 . . ?
C33 C32 H32 120.6 . . ?
C32 C33 C34 118.8(6) . . ?
C32 C33 H33 120.6 . . ?
C34 C33 H33 120.6 . . ?
C35 C34 C33 119.6(6) . . ?
C35 C34 H34 120.2 . . ?
C33 C34 H34 120.2 . . ?
N12 C35 C34 121.7(5) . . ?
N12 C35 C36 113.5(5) . . ?
C34 C35 C36 124.7(5) . . ?
N13 C36 C37 120.7(5) . . ?
N13 C36 C35 112.1(5) . . ?
C37 C36 C35 127.2(6) . . ?
C36 C37 C38 119.5(5) . . ?
C36 C37 H37 120.2 . . ?
C38 C37 H37 120.2 . . ?
C46 C38 C37 118.6(5) . . ?
C46 C38 C39 121.7(5) . . ?
C37 C38 C39 119.6(5) . . ?
C40 C39 C45 119.8(6) . . ?
C40 C39 C38 119.9(5) . . ?
C45 C39 C38 120.3(6) . . ?
C41 C40 C39 119.3(6) . . ?
C41 C40 H40 120.4 . . ?
C39 C40 H40 120.4 . . ?
C40 C41 C42 122.6(7) . . ?
C40 C41 H41 118.7 . . ?
C42 C41 H41 118.7 . . ?
C41 C42 C44 117.3(6) . . ?
C41 C42 C43 120.9(7) . . ?
C44 C42 C43 121.7(7) . . ?
C42 C43 H43A 109.5 . . ?
C42 C43 H43B 109.5 . . ?
H43A C43 H43B 109.5 . . ?
C42 C43 H43C 109.5 . . ?
H43A C43 H43C 109.5 . . ?
H43B C43 H43C 109.5 . . ?
C45 C44 C42 121.7(7) . . ?
C45 C44 H44 119.1 . . ?
C42 C44 H44 119.1 . . ?
C44 C45 C39 119.3(7) . . ?
C44 C45 H45 120.3 . . ?
C39 C45 H45 120.3 . . ?
C38 C46 C47 119.9(6) . . ?
C38 C46 H46 120.1 . . ?
C47 C46 H46 120.1 . . ?
N13 C47 C46 120.1(5) . . ?
N13 C47 C48 111.7(5) . . ?
C46 C47 C48 128.1(5) . . ?
N14 C48 C49 121.1(5) . . ?
N14 C48 C47 113.3(5) . . ?
C49 C48 C47 125.6(5) . . ?
C48 C49 C50 119.4(6) . . ?
C48 C49 H49 120.3 . . ?
C50 C49 H49 120.3 . . ?
C51 C50 C49 119.1(7) . . ?
C51 C50 H50 120.5 . . ?
C49 C50 H50 120.5 . . ?
C50 C51 C52 119.2(7) . . ?
C50 C51 H51 120.4 . . ?
C52 C51 H51 120.4 . . ?
N14 C52 C51 122.5(6) . . ?
N14 C52 H52 118.8 . . ?
C51 C52 H52 118.8 . . ?

loop_
_geom_bond_atom_site_label_1
_geom_bond_atom_site_label_2
_geom_bond_distance
_geom_bond_site_symmetry_2
_geom_bond_publ_flag
Cu1 N1 1.916(10) . ?
Cu1 N1 1.916(10) 2_656 ?
Cu1 Cu2 2.959(2) . ?
Cu2 C1 1.808(7) . ?
Cu2 C1 1.808(7) 2_656 ?
Cu3 C3 1.880(7) . ?
Cu3 N2 1.938(8) . ?
Cu3 C2 1.941(7) . ?
Cu4 C4 1.885(8) . ?
Cu4 N3 1.910(8) . ?
Cu4 N4 1.979(7) . ?
Cu5 C6 1.866(7) . ?
Cu5 C5 1.880(8) . ?
Cu5 N5 1.987(7) . ?
Cu6 C8 1.867(7) . ?
Cu6 N6 1.920(8) . ?
Cu6 N7 1.994(8) . ?
Cu7 N8 1.845(8) 2 ?
Cu7 N8 1.845(8) . ?
Cu7 Cu8 3.032(3) 5_575 ?
Cu8 C7 1.863(9) . ?
Cu8 C7 1.863(9) 2_554 ?
Cu8 Cu7 3.032(3) 5_575 ?
Fe1 N10 1.878(4) . ?
Fe1 N13 1.881(4) . ?
Fe1 N9 1.976(5) . ?
Fe1 N11 1.981(5) . ?
Fe1 N12 1.985(5) . ?
Fe1 N14 1.985(5) . ?
N1 C2 1.114(10) 5_676 ?
N2 C1 1.126(9) . ?
N3 C3 1.164(9) . ?
N4 C5 1.157(9) 6_576 ?
N5 C4 1.154(9) . ?
N6 C6 1.171(9) . ?
N7 C7 1.118(10) . ?
N8 C8 1.160(9) . ?
N9 C9 1.343(7) . ?
N9 C13 1.373(7) . ?
N10 C14 1.335(7) . ?
N10 C25 1.356(7) . ?
N11 C30 1.332(8) . ?
N11 C26 1.363(7) . ?
N12 C31 1.344(7) . ?
N12 C35 1.362(7) . ?
N13 C36 1.345(7) . ?
N13 C47 1.354(7) . ?
N14 C52 1.328(8) . ?
N14 C48 1.374(7) . ?
C2 N1 1.114(10) 5_676 ?
C5 N4 1.157(9) 6_575 ?
C9 C10 1.372(9) . ?
C9 H9 0.9500 . ?
C10 C11 1.372(9) . ?
C10 H10 0.9500 . ?
C11 C12 1.381(9) . ?
C11 H11 0.9500 . ?
C12 C13 1.380(8) . ?
C12 H12 0.9500 . ?
C13 C14 1.459(8) . ?
C14 C15 1.407(8) . ?
C15 C16 1.401(8) . ?
C15 H15 0.9500 . ?
C16 C24 1.391(8) . ?
C16 C17 1.484(8) . ?
C17 C23 1.382(8) . ?
C17 C18 1.386(8) . ?
C18 C19 1.373(8) . ?
C18 H18 0.9500 . ?
C19 C20 1.395(9) . ?
C19 H19 0.9500 . ?
C20 C22 1.387(9) . ?
C20 C21 1.509(8) . ?
C21 H21A 0.9800 . ?
C21 H21B 0.9800 . ?
C21 H21C 0.9800 . ?
C22 C23 1.388(9) . ?
C22 H22 0.9500 . ?
C23 H23 0.9500 . ?
C24 C25 1.388(8) . ?
C24 H24 0.9500 . ?
C25 C26 1.476(8) . ?
C26 C27 1.379(8) . ?
C27 C28 1.389(9) . ?
C27 H27 0.9500 . ?
C28 C29 1.391(9) . ?
C28 H28 0.9500 . ?
C29 C30 1.394(9) . ?
C29 H29 0.9500 . ?
C30 H30 0.9500 . ?
C31 C32 1.375(9) . ?
C31 H31 0.9500 . ?
C32 C33 1.386(9) . ?
C32 H32 0.9500 . ?
C33 C34 1.394(9) . ?
C33 H33 0.9500 . ?
C34 C35 1.366(9) . ?
C34 H34 0.9500 . ?
C35 C36 1.460(8) . ?
C36 C37 1.386(8) . ?
C37 C38 1.402(8) . ?
C37 H37 0.9500 . ?
C38 C46 1.386(8) . ?
C38 C39 1.487(8) . ?
C39 C40 1.386(9) . ?
C39 C45 1.388(9) . ?
C40 C41 1.373(9) . ?
C40 H40 0.9500 . ?
C41 C42 1.374(10) . ?
C41 H41 0.9500 . ?
C42 C44 1.390(11) . ?
C42 C43 1.523(9) . ?
C43 H43A 0.9800 . ?
C43 H43B 0.9800 . ?
C43 H43C 0.9800 . ?
C44 C45 1.381(9) . ?
C44 H44 0.9500 . ?
C45 H45 0.9500 . ?
C46 C47 1.394(8) . ?
C46 H46 0.9500 . ?
C47 C48 1.470(8) . ?
C48 C49 1.380(8) . ?
C49 C50 1.386(9) . ?
C49 H49 0.9500 . ?
C50 C51 1.373(10) . ?
C50 H50 0.9500 . ?
C51 C52 1.387(10) . ?
C51 H51 0.9500 . ?
C52 H52 0.9500 . ?

loop_
_geom_torsion_atom_site_label_1
_geom_torsion_atom_site_label_2
_geom_torsion_atom_site_label_3
_geom_torsion_atom_site_label_4
_geom_torsion
_geom_torsion_site_symmetry_1
_geom_torsion_site_symmetry_2
_geom_torsion_site_symmetry_3
_geom_torsion_site_symmetry_4
_geom_torsion_publ_flag
N1 Cu1 Cu2 C1 -65.1(3) . . . . ?
N1 Cu1 Cu2 C1 114.9(3) 2_656 . . . ?
N1 Cu1 Cu2 C1 114.9(3) . . . 2_656 ?
N1 Cu1 Cu2 C1 -65.1(3) 2_656 . . 2_656 ?
N1 Cu1 N1 C2 -7(5) 2_656 . . 5_676 ?
Cu2 Cu1 N1 C2 -7(5) . . . 5_676 ?
C3 Cu3 N2 C1 -158(12) . . . . ?
C2 Cu3 N2 C1 21(12) . . . . ?
C4 Cu4 N3 C3 -94(6) . . . . ?
N4 Cu4 N3 C3 81(6) . . . . ?
C4 Cu4 N4 C5 154(14) . . . 6_576 ?
N3 Cu4 N4 C5 -23(14) . . . 6_576 ?
C6 Cu5 N5 C4 74(4) . . . . ?
C5 Cu5 N5 C4 -104(4) . . . . ?
C8 Cu6 N6 C6 134(6) . . . . ?
N7 Cu6 N6 C6 -48(6) . . . . ?
C8 Cu6 N7 C7 107(4) . . . . ?
N6 Cu6 N7 C7 -71(4) . . . . ?
N8 Cu7 N8 C8 75(27) 2 . . . ?
Cu8 Cu7 N8 C8 -105(27) 5_575 . . . ?
N10 Fe1 N9 C9 177.1(5) . . . . ?
N13 Fe1 N9 C9 -3.7(5) . . . . ?
N11 Fe1 N9 C9 177.6(6) . . . . ?
N12 Fe1 N9 C9 -85.1(5) . . . . ?
N14 Fe1 N9 C9 77.2(5) . . . . ?
N10 Fe1 N9 C13 -1.0(4) . . . . ?
N13 Fe1 N9 C13 178.2(4) . . . . ?
N11 Fe1 N9 C13 -0.5(9) . . . . ?
N12 Fe1 N9 C13 96.8(4) . . . . ?
N14 Fe1 N9 C13 -100.9(4) . . . . ?
N13 Fe1 N10 C14 -35(9) . . . . ?
N9 Fe1 N10 C14 1.3(4) . . . . ?
N11 Fe1 N10 C14 -178.5(5) . . . . ?
N12 Fe1 N10 C14 -91.1(5) . . . . ?
N14 Fe1 N10 C14 89.4(5) . . . . ?
N13 Fe1 N10 C25 144(9) . . . . ?
N9 Fe1 N10 C25 179.5(5) . . . . ?
N11 Fe1 N10 C25 -0.3(4) . . . . ?
N12 Fe1 N10 C25 87.1(5) . . . . ?
N14 Fe1 N10 C25 -92.4(5) . . . . ?
N10 Fe1 N11 C30 177.5(6) . . . . ?
N13 Fe1 N11 C30 -1.7(6) . . . . ?
N9 Fe1 N11 C30 177.0(6) . . . . ?
N12 Fe1 N11 C30 78.9(6) . . . . ?
N14 Fe1 N11 C30 -83.2(6) . . . . ?
N10 Fe1 N11 C26 0.9(4) . . . . ?
N13 Fe1 N11 C26 -178.3(4) . . . . ?
N9 Fe1 N11 C26 0.4(9) . . . . ?
N12 Fe1 N11 C26 -97.7(4) . . . . ?
N14 Fe1 N11 C26 100.2(4) . . . . ?
N10 Fe1 N12 C31 -5.2(5) . . . . ?
N13 Fe1 N12 C31 175.9(5) . . . . ?
N9 Fe1 N12 C31 -86.5(5) . . . . ?
N11 Fe1 N12 C31 75.7(5) . . . . ?
N14 Fe1 N12 C31 173.2(6) . . . . ?
N10 Fe1 N12 C35 178.4(4) . . . . ?
N13 Fe1 N12 C35 -0.5(4) . . . . ?
N9 Fe1 N12 C35 97.1(4) . . . . ?
N11 Fe1 N12 C35 -100.7(4) . . . . ?
N14 Fe1 N12 C35 -3.2(9) . . . . ?
N10 Fe1 N13 C36 -55(9) . . . . ?
N9 Fe1 N13 C36 -90.4(4) . . . . ?
N11 Fe1 N13 C36 89.2(4) . . . . ?
N12 Fe1 N13 C36 2.1(4) . . . . ?
N14 Fe1 N13 C36 -178.7(4) . . . . ?
N10 Fe1 N13 C47 123(9) . . . . ?
N9 Fe1 N13 C47 87.5(4) . . . . ?
N11 Fe1 N13 C47 -93.0(4) . . . . ?
N12 Fe1 N13 C47 179.9(4) . . . . ?
N14 Fe1 N13 C47 -0.9(4) . . . . ?
N10 Fe1 N14 C52 -0.9(6) . . . . ?
N13 Fe1 N14 C52 178.0(6) . . . . ?
N9 Fe1 N14 C52 79.7(5) . . . . ?
N11 Fe1 N14 C52 -82.6(5) . . . . ?
N12 Fe1 N14 C52 -179(34) . . . . ?
N10 Fe1 N14 C48 -178.2(4) . . . . ?
N13 Fe1 N14 C48 0.7(4) . . . . ?
N9 Fe1 N14 C48 -97.6(4) . . . . ?
N11 Fe1 N14 C48 100.2(4) . . . . ?
N12 Fe1 N14 C48 3.4(9) . . . . ?
Cu3 N2 C1 Cu2 28(36) . . . . ?
C1 Cu2 C1 N2 -115(26) 2_656 . . . ?
Cu1 Cu2 C1 N2 65(26) . . . . ?
C3 Cu3 C2 N1 61(4) . . . 5_676 ?
N2 Cu3 C2 N1 -118(4) . . . 5_676 ?
Cu4 N3 C3 Cu3 18(14) . . . . ?
N2 Cu3 C3 N3 -122(8) . . . . ?
C2 Cu3 C3 N3 59(8) . . . . ?
Cu5 N5 C4 Cu4 -40(7) . . . . ?
N3 Cu4 C4 N5 137(4) . . . . ?
N4 Cu4 C4 N5 -38(4) . . . . ?
C6 Cu5 C5 N4 -167(5) . . . 6_575 ?
N5 Cu5 C5 N4 10(5) . . . 6_575 ?
Cu6 N6 C6 Cu5 -29(10) . . . . ?
C5 Cu5 C6 N6 87(5) . . . . ?
N5 Cu5 C6 N6 -90(5) . . . . ?
Cu6 N7 C7 Cu8 2(8) . . . . ?
C7 Cu8 C7 N7 -10(4) 2_554 . . . ?
Cu7 Cu8 C7 N7 -10(4) 5_575 . . . ?
Cu7 N8 C8 Cu6 3(47) . . . . ?
N6 Cu6 C8 N8 164(23) . . . . ?
N7 Cu6 C8 N8 -14(23) . . . . ?
C13 N9 C9 C10 -1.8(9) . . . . ?
Fe1 N9 C9 C10 -179.9(5) . . . . ?
N9 C9 C10 C11 1.0(10) . . . . ?
C9 C10 C11 C12 -0.6(11) . . . . ?
C10 C11 C12 C13 1.1(10) . . . . ?
C9 N9 C13 C12 2.4(9) . . . . ?
Fe1 N9 C13 C12 -179.3(5) . . . . ?
C9 N9 C13 C14 -177.6(5) . . . . ?
Fe1 N9 C13 C14 0.7(6) . . . . ?
C11 C12 C13 N9 -2.1(10) . . . . ?
C11 C12 C13 C14 178.0(6) . . . . ?
C25 N10 C14 C15 1.4(9) . . . . ?
Fe1 N10 C14 C15 179.6(4) . . . . ?
C25 N10 C14 C13 -179.5(5) . . . . ?
Fe1 N10 C14 C13 -1.3(7) . . . . ?
N9 C13 C14 N10 0.3(7) . . . . ?
C12 C13 C14 N10 -179.7(6) . . . . ?
N9 C13 C14 C15 179.4(6) . . . . ?
C12 C13 C14 C15 -0.6(10) . . . . ?
N10 C14 C15 C16 1.1(9) . . . . ?
C13 C14 C15 C16 -177.9(6) . . . . ?
C14 C15 C16 C24 -3.1(9) . . . . ?
C14 C15 C16 C17 177.4(6) . . . . ?
C24 C16 C17 C23 39.1(9) . . . . ?
C15 C16 C17 C23 -141.4(6) . . . . ?
C24 C16 C17 C18 -141.2(6) . . . . ?
C15 C16 C17 C18 38.2(9) . . . . ?
C23 C17 C18 C19 -0.5(10) . . . . ?
C16 C17 C18 C19 179.8(6) . . . . ?
C17 C18 C19 C20 0.6(11) . . . . ?
C18 C19 C20 C22 0.2(11) . . . . ?
C18 C19 C20 C21 178.1(7) . . . . ?
C19 C20 C22 C23 -1.2(11) . . . . ?
C21 C20 C22 C23 -179.0(7) . . . . ?
C18 C17 C23 C22 -0.4(10) . . . . ?
C16 C17 C23 C22 179.3(6) . . . . ?
C20 C22 C23 C17 1.3(11) . . . . ?
C15 C16 C24 C25 2.7(9) . . . . ?
C17 C16 C24 C25 -177.8(6) . . . . ?
C14 N10 C25 C24 -1.9(9) . . . . ?
Fe1 N10 C25 C24 179.9(4) . . . . ?
C14 N10 C25 C26 177.9(5) . . . . ?
Fe1 N10 C25 C26 -0.3(7) . . . . ?
C16 C24 C25 N10 -0.2(9) . . . . ?
C16 C24 C25 C26 -179.9(6) . . . . ?
C30 N11 C26 C27 -0.2(9) . . . . ?
Fe1 N11 C26 C27 176.7(5) . . . . ?
C30 N11 C26 C25 -178.2(6) . . . . ?
Fe1 N11 C26 C25 -1.3(7) . . . . ?
N10 C25 C26 N11 1.1(7) . . . . ?
C24 C25 C26 N11 -179.2(6) . . . . ?
N10 C25 C26 C27 -176.8(6) . . . . ?
C24 C25 C26 C27 2.9(11) . . . . ?
N11 C26 C27 C28 -0.9(10) . . . . ?
C25 C26 C27 C28 176.8(6) . . . . ?
C26 C27 C28 C29 0.5(11) . . . . ?
C27 C28 C29 C30 1.1(11) . . . . ?
C26 N11 C30 C29 1.9(10) . . . . ?
Fe1 N11 C30 C29 -174.6(5) . . . . ?
C28 C29 C30 N11 -2.3(11) . . . . ?
C35 N12 C31 C32 0.2(9) . . . . ?
Fe1 N12 C31 C32 -176.0(5) . . . . ?
N12 C31 C32 C33 -0.4(10) . . . . ?
C31 C32 C33 C34 -0.3(10) . . . . ?
C32 C33 C34 C35 1.0(10) . . . . ?
C31 N12 C35 C34 0.5(9) . . . . ?
Fe1 N12 C35 C34 177.3(5) . . . . ?
C31 N12 C35 C36 -177.7(5) . . . . ?
Fe1 N12 C35 C36 -1.0(6) . . . . ?
C33 C34 C35 N12 -1.2(9) . . . . ?
C33 C34 C35 C36 176.9(6) . . . . ?
C47 N13 C36 C37 0.1(8) . . . . ?
Fe1 N13 C36 C37 177.8(4) . . . . ?
C47 N13 C36 C35 179.1(5) . . . . ?
Fe1 N13 C36 C35 -3.2(6) . . . . ?
N12 C35 C36 N13 2.5(7) . . . . ?
C34 C35 C36 N13 -175.6(5) . . . . ?
N12 C35 C36 C37 -178.5(5) . . . . ?
C34 C35 C36 C37 3.3(10) . . . . ?
N13 C36 C37 C38 1.6(8) . . . . ?
C35 C36 C37 C38 -177.2(5) . . . . ?
C36 C37 C38 C46 -1.5(8) . . . . ?
C36 C37 C38 C39 176.3(5) . . . . ?
C46 C38 C39 C40 -142.5(6) . . . . ?
C37 C38 C39 C40 39.7(9) . . . . ?
C46 C38 C39 C45 37.8(9) . . . . ?
C37 C38 C39 C45 -140.0(6) . . . . ?
C45 C39 C40 C41 0.8(10) . . . . ?
C38 C39 C40 C41 -179.0(6) . . . . ?
C39 C40 C41 C42 -0.3(11) . . . . ?
C40 C41 C42 C44 0.3(12) . . . . ?
C40 C41 C42 C43 -179.7(7) . . . . ?
C41 C42 C44 C45 -0.8(12) . . . . ?
C43 C42 C44 C45 179.2(8) . . . . ?
C42 C44 C45 C39 1.3(12) . . . . ?
C40 C39 C45 C44 -1.2(11) . . . . ?
C38 C39 C45 C44 178.5(7) . . . . ?
C37 C38 C46 C47 -0.2(9) . . . . ?
C39 C38 C46 C47 -178.0(5) . . . . ?
C36 N13 C47 C46 -1.8(8) . . . . ?
Fe1 N13 C47 C46 -179.6(4) . . . . ?
C36 N13 C47 C48 178.7(5) . . . . ?
Fe1 N13 C47 C48 0.9(6) . . . . ?
C38 C46 C47 N13 1.9(8) . . . . ?
C38 C46 C47 C48 -178.8(5) . . . . ?
C52 N14 C48 C49 1.4(8) . . . . ?
Fe1 N14 C48 C49 178.9(4) . . . . ?
C52 N14 C48 C47 -177.9(5) . . . . ?
Fe1 N14 C48 C47 -0.4(6) . . . . ?
N13 C47 C48 N14 -0.3(7) . . . . ?
C46 C47 C48 N14 -179.7(6) . . . . ?
N13 C47 C48 C49 -179.6(5) . . . . ?
C46 C47 C48 C49 1.0(10) . . . . ?
N14 C48 C49 C50 -2.7(9) . . . . ?
C47 C48 C49 C50 176.5(6) . . . . ?
C48 C49 C50 C51 1.8(10) . . . . ?
C49 C50 C51 C52 0.4(11) . . . . ?
C48 N14 C52 C51 0.9(10) . . . . ?
Fe1 N14 C52 C51 -176.3(5) . . . . ?
C50 C51 C52 N14 -1.8(11) . . . . ?
